data_4068453
loop_
_publ_author_name
'Mart\'in, Marta'
'Horv\'ath, Henrietta'
'Sola, Eduardo'
'Kath\'o, \'Agnes'
'Jo\'o, Ferenc'

_publ_section_title
;
 Water-Soluble Triisopropylphosphine Complexes of Ruthenium(II):
 Synthesis, Equilibria, and Acetonitrile Hydration
;
_journal_issue 2
_journal_name_full Organometallics
_journal_page_first 561
_journal_paper_doi 10.1021/om8008553
_journal_volume 28
_journal_year 2009
_chemical_formula_moiety 'C17 H35 N4 O P Ru, 2 (B F4)'
_chemical_formula_sum 'C17 H35 B2 F8 N4 O P Ru'
_chemical_formula_weight 617.15
_space_group_IT_number 14
_symmetry_cell_setting monoclinic
_symmetry_space_group_name_Hall '-P 2yn'
_symmetry_space_group_name_H-M 'P 1 21/n 1'
_atom_sites_solution_hydrogens geom
_atom_sites_solution_primary direct
_atom_sites_solution_secondary difmap
_audit_creation_method SHELXL-97
_cell_angle_alpha 90.00
_cell_angle_beta 95.9070(10)
_cell_angle_gamma 90.00
_cell_formula_units_Z 4
_cell_length_a 9.7534(5)
_cell_length_b 15.2583(8)
_cell_length_c 18.3284(10)
_cell_measurement_reflns_used 2697
_cell_measurement_temperature 100(2)
_cell_measurement_theta_max 21.59
_cell_measurement_theta_min 2.23
_cell_volume 2713.2(2)
_computing_cell_refinement 'SAINT+ v. 6.01 (Bruker AXS, 2000)'
_computing_data_collection 'SMART v. 5.611 (Bruker AXS, 2000)'
_computing_data_reduction 'SAINT+ v. 6.01 (Bruker AXS, 2000)'
_computing_molecular_graphics 'XP program, SHELXTL v6.10, Bruker2000'
_computing_publication_material 'XCIF program, SHELXTLv6.10,BrukerAXS'
_computing_structure_refinement 'SHELXL-97 (Sheldrick, 1997)'
_computing_structure_solution 'SHELXS-97 (Sheldrick, 1990)'
_diffrn_ambient_temperature 100(2)
_diffrn_detector_area_resol_mean 8.6
_diffrn_measured_fraction_theta_full 0.998
_diffrn_measured_fraction_theta_max 0.935
_diffrn_measurement_device_type 'Bruker SMART APEX CCD system'
_diffrn_measurement_method '\w rotations with narrow frames'
_diffrn_radiation_monochromator graphite
_diffrn_radiation_source 'fine-focus sealed tube'
_diffrn_radiation_type MoK\a
_diffrn_radiation_wavelength 0.71073
_diffrn_reflns_av_R_equivalents 0.0739
_diffrn_reflns_av_sigmaI/netI 0.1110
_diffrn_reflns_limit_h_max 13
_diffrn_reflns_limit_h_min -13
_diffrn_reflns_limit_k_max 20
_diffrn_reflns_limit_k_min -20
_diffrn_reflns_limit_l_max 24
_diffrn_reflns_limit_l_min -23
_diffrn_reflns_number 31427
_diffrn_reflns_theta_full 27.50
_diffrn_reflns_theta_max 28.92
_diffrn_reflns_theta_min 1.74
_diffrn_standards_decay_% 'no decay'
_exptl_absorpt_coefficient_mu 0.708
_exptl_absorpt_correction_T_max 0.945
_exptl_absorpt_correction_T_min 0.886
_exptl_absorpt_correction_type multi-scan
_exptl_absorpt_process_details
;
  SADABS: Area-Detector Absorption Correction. (1996)  Bruker-AXS 
  within SAINT+ package, v. 6.01.
;
_exptl_crystal_colour colorless
_exptl_crystal_density_diffrn 1.511
_exptl_crystal_density_method 'not measured'
_exptl_crystal_description prism
_exptl_crystal_F_000 1256
_exptl_crystal_size_max 0.14
_exptl_crystal_size_mid 0.10
_exptl_crystal_size_min 0.08
_refine_diff_density_max 0.980
_refine_diff_density_min -0.616
_refine_diff_density_rms 0.089
_refine_ls_extinction_method none
_refine_ls_goodness_of_fit_ref 0.874
_refine_ls_hydrogen_treatment mixed
_refine_ls_matrix_type full
_refine_ls_number_parameters 453
_refine_ls_number_reflns 6699
_refine_ls_number_restraints 152
_refine_ls_restrained_S_all 0.888
_refine_ls_R_factor_all 0.0958
_refine_ls_R_factor_gt 0.0497
_refine_ls_shift/su_max 0.009
_refine_ls_shift/su_mean 0.001
_refine_ls_structure_factor_coef Fsqd
_refine_ls_weighting_details 'calc w=1/[\s^2^(Fo^2^)+(0.0282P)^2^+0.0000P] where P=(Fo^2^+2Fc^2^)/3'
_refine_ls_weighting_scheme calc
_refine_ls_wR_factor_gt 0.0825
_refine_ls_wR_factor_ref 0.0934
_reflns_number_gt 4076
_reflns_number_total 6699
_reflns_threshold_expression >2sigma(I)
_cod_data_source_file om8008553_si_001.cif
_cod_data_source_block marta27s
_cod_original_sg_symbol_H-M 'P 21/n'
_cod_database_code 4068453

loop_
_symmetry_equiv_pos_as_xyz
'x, y, z'
'-x+1/2, y+1/2, -z+1/2'
'-x, -y, -z'
'x-1/2, -y-1/2, z-1/2'

loop_
_atom_site_label
_atom_site_type_symbol
_atom_site_fract_x
_atom_site_fract_y
_atom_site_fract_z
_atom_site_U_iso_or_equiv
_atom_site_adp_type
_atom_site_occupancy
_atom_site_symmetry_multiplicity
_atom_site_calc_flag
_atom_site_refinement_flags
_atom_site_disorder_assembly
_atom_site_disorder_group
Ru1 Ru 0.75410(3) 0.79928(2) 0.569216(18) 0.02519(10) Uani 1 1 d . A .
P1 P 0.84322(11) 0.70425(8) 0.65955(6) 0.0294(3) Uani 1 1 d D . .
F1 F 0.7938(3) 0.06044(18) 0.49735(15) 0.0680(9) Uani 1 1 d . . .
F2 F 0.6067(3) 0.0871(3) 0.55092(19) 0.0972(12) Uani 1 1 d . . .
F3 F 0.7959(3) 0.1686(2) 0.57902(17) 0.0729(10) Uani 1 1 d . . .
F4 F 0.6740(3) 0.1830(2) 0.4699(2) 0.0908(12) Uani 1 1 d . . .
O1 O 0.6726(4) 0.8907(3) 0.48121(19) 0.0341(8) Uani 1 1 d . . .
H1A H 0.593(5) 0.889(3) 0.476(3) 0.06(2) Uiso 1 1 d . . .
H1B H 0.682(7) 0.933(4) 0.486(4) 0.10(3) Uiso 1 1 d . . .
N1 N 0.8651(3) 0.7523(2) 0.49183(18) 0.0293(8) Uani 1 1 d . . .
N2 N 0.6053(3) 0.7136(2) 0.53357(17) 0.0292(8) Uani 1 1 d . . .
N3 N 0.6186(3) 0.8585(2) 0.62920(18) 0.0286(8) Uani 1 1 d . . .
N4 N 0.8947(3) 0.8927(2) 0.59857(17) 0.0259(8) Uani 1 1 d . . .
C1 C 0.9098(4) 0.7277(3) 0.4414(2) 0.0333(11) Uani 1 1 d . A .
C2 C 0.9689(5) 0.6927(3) 0.3775(2) 0.0505(13) Uani 1 1 d . . .
H2A H 0.9592 0.6287 0.3766 0.076 Uiso 1 1 calc R A .
H2B H 1.0668 0.7082 0.3803 0.076 Uiso 1 1 calc R . .
H2C H 0.9205 0.7175 0.3328 0.076 Uiso 1 1 calc R . .
C3 C 0.5174(5) 0.6695(3) 0.5122(2) 0.0319(10) Uani 1 1 d . A .
C4 C 0.4019(4) 0.6131(3) 0.4857(2) 0.0391(11) Uani 1 1 d . . .
H4A H 0.3807 0.5734 0.5250 0.059 Uiso 1 1 calc R A .
H4B H 0.4264 0.5787 0.4438 0.059 Uiso 1 1 calc R . .
H4C H 0.3210 0.6493 0.4705 0.059 Uiso 1 1 calc R . .
C5 C 0.5293(4) 0.8960(3) 0.6491(2) 0.0302(10) Uani 1 1 d . A .
C6 C 0.4108(4) 0.9408(3) 0.6734(3) 0.0437(13) Uani 1 1 d . . .
H6A H 0.3260 0.9138 0.6503 0.065 Uiso 1 1 calc R A .
H6B H 0.4131 1.0027 0.6594 0.065 Uiso 1 1 calc R . .
H6C H 0.4133 0.9361 0.7268 0.065 Uiso 1 1 calc R . .
C7 C 0.9642(4) 0.9519(3) 0.6113(2) 0.0268(10) Uani 1 1 d . A .
C8 C 1.0496(4) 1.0284(3) 0.6285(2) 0.0381(11) Uani 1 1 d . . .
H8A H 0.9915 1.0809 0.6266 0.057 Uiso 1 1 calc R A .
H8B H 1.1171 1.0338 0.5926 0.057 Uiso 1 1 calc R . .
H8C H 1.0979 1.0222 0.6778 0.057 Uiso 1 1 calc R . .
C9A C 0.7073(5) 0.6276(3) 0.6879(3) 0.0286(13) Uani 0.762(4) 1 d PDU A -1
H9A H 0.6741 0.5949 0.6422 0.034 Uiso 0.762(4) 1 calc PR A -1
C10A C 0.7565(7) 0.5566(4) 0.7436(3) 0.0405(15) Uani 0.762(4) 1 d PDU A -1
H10A H 0.7795 0.5834 0.7919 0.061 Uiso 0.762(4) 1 calc PR A -1
H10B H 0.8383 0.5276 0.7280 0.061 Uiso 0.762(4) 1 calc PR A -1
H10C H 0.6831 0.5132 0.7465 0.061 Uiso 0.762(4) 1 calc PR A -1
C11A C 0.5783(6) 0.6720(5) 0.7119(3) 0.0338(17) Uani 0.762(4) 1 d PDU A -1
H11A H 0.5069 0.6278 0.7166 0.051 Uiso 0.762(4) 1 calc PR A -1
H11B H 0.5442 0.7156 0.6751 0.051 Uiso 0.762(4) 1 calc PR A -1
H11C H 0.6014 0.7010 0.7593 0.051 Uiso 0.762(4) 1 calc PR A -1
C9B C 1.0337(11) 0.7238(11) 0.6826(8) 0.042(5) Uani 0.238(4) 1 d PDU A -2
H9B H 1.0358 0.7859 0.7001 0.051 Uiso 0.238(4) 1 calc PR A -2
C10B C 1.112(2) 0.6755(12) 0.7483(10) 0.049(6) Uani 0.238(4) 1 d PDU A -2
H10D H 1.1430 0.6182 0.7321 0.073 Uiso 0.238(4) 1 calc PR A -2
H10E H 1.0507 0.6673 0.7868 0.073 Uiso 0.238(4) 1 calc PR A -2
H10F H 1.1922 0.7104 0.7675 0.073 Uiso 0.238(4) 1 calc PR A -2
C11B C 1.129(3) 0.7274(14) 0.6208(14) 0.051(6) Uani 0.238(4) 1 d PDU A -2
H11D H 1.2206 0.7476 0.6408 0.077 Uiso 0.238(4) 1 calc PR A -2
H11E H 1.0907 0.7681 0.5826 0.077 Uiso 0.238(4) 1 calc PR A -2
H11F H 1.1365 0.6688 0.5997 0.077 Uiso 0.238(4) 1 calc PR A -2
C12A C 0.9260(5) 0.7609(3) 0.7408(3) 0.0293(13) Uani 0.762(4) 1 d PDU A -1
H12A H 0.9895 0.8045 0.7213 0.035 Uiso 0.762(4) 1 calc PR A -1
C13A C 0.8285(13) 0.8152(8) 0.7823(10) 0.041(3) Uani 0.762(4) 1 d PDU A -1
H13A H 0.7783 0.7765 0.8130 0.062 Uiso 0.762(4) 1 calc PR A -1
H13B H 0.7627 0.8460 0.7473 0.062 Uiso 0.762(4) 1 calc PR A -1
H13C H 0.8816 0.8580 0.8135 0.062 Uiso 0.762(4) 1 calc PR A -1
C14A C 1.0182(6) 0.7058(4) 0.7962(3) 0.0400(15) Uani 0.762(4) 1 d PDU A -1
H14A H 1.0656 0.7444 0.8334 0.060 Uiso 0.762(4) 1 calc PR A -1
H14B H 1.0865 0.6742 0.7706 0.060 Uiso 0.762(4) 1 calc PR A -1
H14C H 0.9613 0.6637 0.8199 0.060 Uiso 0.762(4) 1 calc PR A -1
C12B C 0.8286(19) 0.5881(6) 0.6334(7) 0.034(4) Uani 0.238(4) 1 d PDU A -2
H12B H 0.7267 0.5787 0.6254 0.041 Uiso 0.238(4) 1 calc PR A -2
C13B C 0.877(3) 0.562(2) 0.5592(12) 0.033(6) Uani 0.238(4) 1 d PDU A -2
H13D H 0.9745 0.5777 0.5586 0.049 Uiso 0.238(4) 1 calc PR A -2
H13E H 0.8219 0.5929 0.5196 0.049 Uiso 0.238(4) 1 calc PR A -2
H13F H 0.8663 0.4986 0.5521 0.049 Uiso 0.238(4) 1 calc PR A -2
C14B C 0.875(2) 0.5200(10) 0.6917(9) 0.041(5) Uani 0.238(4) 1 d PDU A -2
H14D H 0.8265 0.4646 0.6801 0.062 Uiso 0.238(4) 1 calc PR A -2
H14E H 0.8537 0.5409 0.7398 0.062 Uiso 0.238(4) 1 calc PR A -2
H14F H 0.9746 0.5106 0.6926 0.062 Uiso 0.238(4) 1 calc PR A -2
C15A C 0.9753(5) 0.6299(3) 0.6347(3) 0.0352(14) Uani 0.762(4) 1 d PDU A -1
H15A H 1.0073 0.5960 0.6800 0.042 Uiso 0.762(4) 1 calc PR A -1
C16A C 0.9222(10) 0.5624(7) 0.5767(4) 0.047(3) Uani 0.762(4) 1 d PDU A -1
H16A H 0.8737 0.5927 0.5345 0.071 Uiso 0.762(4) 1 calc PR A -1
H16B H 0.8588 0.5220 0.5977 0.071 Uiso 0.762(4) 1 calc PR A -1
H16C H 1.0002 0.5295 0.5608 0.071 Uiso 0.762(4) 1 calc PR A -1
C17A C 1.1012(8) 0.6813(4) 0.6135(5) 0.0450(19) Uani 0.762(4) 1 d PDU A -1
H17A H 1.1731 0.6400 0.6021 0.067 Uiso 0.762(4) 1 calc PR A -1
H17B H 1.1369 0.7188 0.6545 0.067 Uiso 0.762(4) 1 calc PR A -1
H17C H 1.0739 0.7176 0.5704 0.067 Uiso 0.762(4) 1 calc PR A -1
C15B C 0.7834(17) 0.7103(11) 0.7501(6) 0.044(5) Uani 0.238(4) 1 d PDU A -2
H15B H 0.8367 0.6672 0.7829 0.053 Uiso 0.238(4) 1 calc PR A -2
C16B C 0.808(5) 0.802(2) 0.782(4) 0.058(10) Uani 0.238(4) 1 d PDU A -2
H16D H 0.7528 0.8447 0.7516 0.086 Uiso 0.238(4) 1 calc PR A -2
H16E H 0.9055 0.8171 0.7836 0.086 Uiso 0.238(4) 1 calc PR A -2
H16F H 0.7797 0.8036 0.8321 0.086 Uiso 0.238(4) 1 calc PR A -2
C17B C 0.6327(18) 0.6817(16) 0.7398(12) 0.043(6) Uani 0.238(4) 1 d PDU A -2
H17D H 0.6039 0.6632 0.7871 0.064 Uiso 0.238(4) 1 calc PR A -2
H17E H 0.6222 0.6326 0.7052 0.064 Uiso 0.238(4) 1 calc PR A -2
H17F H 0.5752 0.7308 0.7206 0.064 Uiso 0.238(4) 1 calc PR A -2
B1 B 0.7171(7) 0.1245(4) 0.5277(4) 0.0510(16) Uani 1 1 d . . .
B2 B 0.3253(5) 0.4595(3) 0.6632(3) 0.0496(16) Uani 1 1 d D . .
F5A F 0.4466(7) 0.4939(10) 0.6467(9) 0.086(4) Uani 0.695(5) 1 d PDU B -1
F6A F 0.2704(4) 0.5288(3) 0.7057(2) 0.0631(16) Uani 0.695(5) 1 d PDU B -1
F7A F 0.3165(6) 0.3878(4) 0.7056(4) 0.074(2) Uani 0.695(5) 1 d PDU B -1
F8A F 0.2498(6) 0.4583(4) 0.5978(3) 0.0785(19) Uani 0.695(5) 1 d PDU B -1
F5B F 0.3324(10) 0.3812(7) 0.6189(6) 0.074(4) Uani 0.305(5) 1 d PDU B -2
F6B F 0.3537(19) 0.4313(10) 0.7312(5) 0.088(5) Uani 0.305(5) 1 d PDU B -2
F7B F 0.2024(11) 0.4918(9) 0.6403(9) 0.103(4) Uani 0.305(5) 1 d PDU B -2
F8B F 0.4632(12) 0.4749(19) 0.6625(18) 0.060(6) Uani 0.305(5) 1 d PDU B -2

loop_
_atom_site_aniso_label
_atom_site_aniso_U_11
_atom_site_aniso_U_22
_atom_site_aniso_U_33
_atom_site_aniso_U_23
_atom_site_aniso_U_13
_atom_site_aniso_U_12
Ru1 0.02804(18) 0.02372(17) 0.02421(17) -0.00029(17) 0.00463(12) 0.00301(18)
P1 0.0373(6) 0.0241(6) 0.0266(6) -0.0002(5) 0.0027(5) 0.0011(6)
F1 0.096(2) 0.056(2) 0.0520(19) -0.0059(15) 0.0060(17) 0.0289(18)
F2 0.052(2) 0.137(3) 0.104(3) 0.008(3) 0.012(2) -0.029(2)
F3 0.054(2) 0.070(2) 0.090(2) -0.0393(18) -0.0137(18) -0.0015(16)
F4 0.088(3) 0.058(2) 0.118(3) 0.007(2) -0.026(2) 0.023(2)
O1 0.034(2) 0.037(2) 0.0314(19) 0.0042(16) 0.0023(15) 0.0002(17)
N1 0.033(2) 0.025(2) 0.031(2) 0.0008(16) 0.0072(17) 0.0013(16)
N2 0.029(2) 0.033(2) 0.0253(19) 0.0003(16) 0.0037(15) 0.0032(17)
N3 0.031(2) 0.027(2) 0.028(2) 0.0023(16) 0.0033(16) -0.0017(16)
N4 0.028(2) 0.024(2) 0.0263(19) 0.0013(16) 0.0037(15) 0.0057(16)
C1 0.038(3) 0.027(3) 0.036(3) -0.002(2) 0.010(2) -0.005(2)
C2 0.067(3) 0.044(3) 0.045(3) -0.014(3) 0.027(3) -0.016(3)
C3 0.039(3) 0.033(3) 0.024(2) 0.0055(19) 0.007(2) 0.007(2)
C4 0.040(3) 0.041(3) 0.036(3) 0.000(2) 0.002(2) -0.006(2)
C5 0.032(3) 0.031(3) 0.027(2) 0.004(2) 0.0045(19) 0.001(2)
C6 0.036(3) 0.046(3) 0.050(3) -0.001(2) 0.011(2) 0.013(2)
C7 0.025(2) 0.032(3) 0.024(2) 0.0029(19) 0.0042(18) 0.0105(19)
C8 0.032(3) 0.034(3) 0.048(3) -0.002(2) 0.005(2) -0.001(2)
C9A 0.038(3) 0.021(3) 0.027(3) 0.000(2) 0.004(2) -0.001(2)
C10A 0.046(4) 0.036(3) 0.039(4) 0.009(3) 0.000(3) -0.005(3)
C11A 0.039(4) 0.032(4) 0.033(4) -0.003(3) 0.014(3) -0.003(3)
C9B 0.063(13) 0.025(10) 0.036(10) 0.001(8) -0.007(7) 0.007(9)
C10B 0.060(14) 0.022(11) 0.058(11) -0.002(9) -0.025(10) 0.005(9)
C11B 0.047(14) 0.032(13) 0.075(13) 0.008(13) 0.009(11) 0.012(12)
C12A 0.032(3) 0.029(3) 0.027(3) 0.000(2) 0.000(2) -0.007(2)
C13A 0.047(5) 0.044(6) 0.031(6) -0.018(5) -0.002(4) -0.002(3)
C14A 0.044(3) 0.041(4) 0.033(3) 0.007(3) -0.006(3) -0.006(3)
C12B 0.049(10) 0.025(8) 0.028(8) -0.004(6) 0.010(7) -0.004(8)
C13B 0.048(15) 0.014(10) 0.038(8) -0.014(8) 0.010(11) 0.007(11)
C14B 0.060(12) 0.019(9) 0.046(9) 0.002(7) 0.010(9) -0.002(8)
C15A 0.038(4) 0.031(3) 0.037(3) 0.008(3) 0.007(3) 0.014(3)
C16A 0.065(6) 0.034(5) 0.045(5) 0.001(4) 0.012(4) 0.020(4)
C17A 0.040(4) 0.054(5) 0.043(4) 0.019(4) 0.015(3) 0.016(3)
C15B 0.066(11) 0.014(8) 0.050(11) 0.000(8) -0.005(10) 0.003(9)
C16B 0.10(2) 0.015(10) 0.05(2) 0.005(11) -0.018(19) -0.009(12)
C17B 0.064(12) 0.030(12) 0.032(13) 0.002(10) -0.007(11) -0.001(10)
B1 0.041(4) 0.050(4) 0.059(4) -0.011(3) -0.009(3) 0.016(3)
B2 0.044(4) 0.042(4) 0.061(5) 0.013(3) -0.006(3) -0.001(3)
F5A 0.078(6) 0.081(7) 0.105(7) 0.008(5) 0.043(6) -0.014(5)
F6A 0.061(3) 0.085(4) 0.046(3) 0.017(2) 0.017(2) 0.033(3)
F7A 0.062(4) 0.077(4) 0.082(5) 0.041(4) 0.004(3) 0.007(3)
F8A 0.093(4) 0.090(5) 0.048(3) 0.002(3) -0.018(3) -0.018(4)
F5B 0.048(6) 0.081(8) 0.090(8) -0.051(6) 0.000(5) 0.004(5)
F6B 0.121(12) 0.105(12) 0.040(7) 0.003(7) 0.022(7) -0.012(9)
F7B 0.067(8) 0.114(9) 0.120(11) -0.031(8) -0.028(8) 0.033(7)
F8B 0.010(6) 0.061(11) 0.107(14) -0.032(11) -0.004(6) 0.007(5)

loop_
_atom_type_symbol
_atom_type_description
_atom_type_scat_dispersion_real
_atom_type_scat_dispersion_imag
_atom_type_scat_source
C C 0.0033 0.0016 'International Tables Vol C Tables 4.2.6.8 and 6.1.1.4'
H H 0.0000 0.0000 'International Tables Vol C Tables 4.2.6.8 and 6.1.1.4'
B B 0.0013 0.0007 'International Tables Vol C Tables 4.2.6.8 and 6.1.1.4'
N N 0.0061 0.0033 'International Tables Vol C Tables 4.2.6.8 and 6.1.1.4'
O O 0.0106 0.0060 'International Tables Vol C Tables 4.2.6.8 and 6.1.1.4'
F F 0.0171 0.0103 'International Tables Vol C Tables 4.2.6.8 and 6.1.1.4'
P P 0.1023 0.0942 'International Tables Vol C Tables 4.2.6.8 and 6.1.1.4'
Ru Ru -1.2594 0.8363 'International Tables Vol C Tables 4.2.6.8 and 6.1.1.4'

loop_
_geom_angle_atom_site_label_1
_geom_angle_atom_site_label_2
_geom_angle_atom_site_label_3
_geom_angle
N1 Ru1 N2 87.83(13)
N1 Ru1 N4 92.28(13)
N2 Ru1 N4 174.90(13)
N1 Ru1 N3 167.96(13)
N2 Ru1 N3 88.66(13)
N4 Ru1 N3 90.20(13)
N1 Ru1 O1 83.64(13)
N2 Ru1 O1 88.84(15)
N4 Ru1 O1 86.10(15)
N3 Ru1 O1 84.77(13)
N1 Ru1 P1 95.30(10)
N2 Ru1 P1 91.77(10)
N4 Ru1 P1 93.30(9)
N3 Ru1 P1 96.32(10)
O1 Ru1 P1 178.76(11)
C15A P1 C15B 124.5(6)
C15A P1 C12A 103.6(2)
C15B P1 C12A 52.5(5)
C15A P1 C12B 50.8(6)
C15B P1 C12B 105.3(7)
C12A P1 C12B 132.9(5)
C15A P1 C9A 102.7(2)
C15B P1 C9A 58.5(5)
C12A P1 C9A 109.4(2)
C12B P1 C9A 55.5(6)
C15A P1 C9B 56.3(6)
C15B P1 C9B 100.9(7)
C12A P1 C9B 53.4(5)
C12B P1 C9B 105.0(8)
C9A P1 C9B 138.0(5)
C15A P1 Ru1 116.06(18)
C15B P1 Ru1 119.5(6)
C12A P1 Ru1 112.89(17)
C12B P1 Ru1 114.0(5)
C9A P1 Ru1 111.42(16)
C9B P1 Ru1 110.6(4)
Ru1 O1 H1A 110(4)
Ru1 O1 H1B 119(6)
H1A O1 H1B 100(7)
C1 N1 Ru1 169.5(4)
C3 N2 Ru1 176.1(4)
C5 N3 Ru1 165.9(3)
C7 N4 Ru1 172.5(3)
N1 C1 C2 177.8(5)
C1 C2 H2A 109.5
C1 C2 H2B 109.5
H2A C2 H2B 109.5
C1 C2 H2C 109.5
H2A C2 H2C 109.5
H2B C2 H2C 109.5
N2 C3 C4 178.7(5)
C3 C4 H4A 109.5
C3 C4 H4B 109.5
H4A C4 H4B 109.5
C3 C4 H4C 109.5
H4A C4 H4C 109.5
H4B C4 H4C 109.5
N3 C5 C6 177.4(5)
C5 C6 H6A 109.5
C5 C6 H6B 109.5
H6A C6 H6B 109.5
C5 C6 H6C 109.5
H6A C6 H6C 109.5
H6B C6 H6C 109.5
N4 C7 C8 178.4(4)
C7 C8 H8A 109.5
C7 C8 H8B 109.5
H8A C8 H8B 109.5
C7 C8 H8C 109.5
H8A C8 H8C 109.5
H8B C8 H8C 109.5
C11A C9A C10A 109.3(5)
C11A C9A P1 115.3(4)
C10A C9A P1 116.3(4)
C11A C9A H9A 104.9
C10A C9A H9A 104.9
P1 C9A H9A 104.9
C11B C9B C10B 107.6(16)
C11B C9B P1 119.8(14)
C10B C9B P1 119.7(12)
C11B C9B H9B 102.1
C10B C9B H9B 102.1
P1 C9B H9B 102.1
C9B C10B H10D 109.5
C9B C10B H10E 109.5
H10D C10B H10E 109.5
C9B C10B H10F 109.5
H10D C10B H10F 109.5
H10E C10B H10F 109.5
C9B C11B H11D 109.5
C9B C11B H11E 109.5
H11D C11B H11E 109.5
C9B C11B H11F 109.5
H11D C11B H11F 109.5
H11E C11B H11F 109.5
C13A C12A C14A 108.7(9)
C13A C12A P1 114.6(6)
C14A C12A P1 117.2(4)
C13A C12A H12A 105.0
C14A C12A H12A 105.0
P1 C12A H12A 105.0
C14B C12B C13B 110.3(17)
C14B C12B P1 117.7(10)
C13B C12B P1 117.2(14)
C14B C12B H12B 103.0
C13B C12B H12B 103.0
P1 C12B H12B 103.0
C12B C13B H13D 109.5
C12B C13B H13E 109.5
H13D C13B H13E 109.5
C12B C13B H13F 109.5
H13D C13B H13F 109.5
H13E C13B H13F 109.5
C12B C14B H14D 109.5
C12B C14B H14E 109.5
H14D C14B H14E 109.5
C12B C14B H14F 109.5
H14D C14B H14F 109.5
H14E C14B H14F 109.5
C16A C15A C17A 112.9(6)
C16A C15A P1 113.4(5)
C17A C15A P1 110.5(4)
C16A C15A H15A 106.5
C17A C15A H15A 106.5
P1 C15A H15A 106.5
C17B C15B C16B 115(2)
C17B C15B P1 105.6(12)
C16B C15B P1 110(3)
C17B C15B H15B 108.7
C16B C15B H15B 108.7
P1 C15B H15B 108.7
C15B C16B H16D 109.5
C15B C16B H16E 109.5
H16D C16B H16E 109.5
C15B C16B H16F 109.5
H16D C16B H16F 109.5
H16E C16B H16F 109.5
C15B C17B H17D 109.5
C15B C17B H17E 109.5
H17D C17B H17E 109.5
C15B C17B H17F 109.5
H17D C17B H17F 109.5
H17E C17B H17F 109.5
F2 B1 F3 114.7(6)
F2 B1 F1 108.4(5)
F3 B1 F1 110.1(5)
F2 B1 F4 108.8(5)
F3 B1 F4 108.4(5)
F1 B1 F4 106.0(5)
F6B B2 F7B 121.0(12)
F6B B2 F8A 151.9(9)
F7B B2 F8A 47.6(6)
F6B B2 F7A 38.0(6)
F7B B2 F7A 112.0(9)
F8A B2 F7A 116.2(5)
F6B B2 F5A 103.5(11)
F7B B2 F5A 124.6(10)
F8A B2 F5A 102.6(8)
F7A B2 F5A 123.4(8)
F6B B2 F8B 87.4(16)
F7B B2 F8B 142.5(16)
F8A B2 F8B 116.4(15)
F7A B2 F8B 105.4(13)
F5A B2 F8B 18.1(18)
F6B B2 F6A 77.5(8)
F7B B2 F6A 61.7(7)
F8A B2 F6A 106.9(5)
F7A B2 F6A 103.5(5)
F5A B2 F6A 102.5(8)
F8B B2 F6A 107.4(14)
F6B B2 F5B 104.0(9)
F7B B2 F5B 102.9(8)
F8A B2 F5B 62.7(6)
F7A B2 F5B 70.3(6)
F5A B2 F5B 95.8(9)
F8B B2 F5B 91.9(14)
F6A B2 F5B 160.8(6)

loop_
_geom_bond_atom_site_label_1
_geom_bond_atom_site_label_2
_geom_bond_distance
Ru1 N1 2.003(3)
Ru1 N2 2.012(4)
Ru1 N4 2.013(3)
Ru1 N3 2.017(3)
Ru1 O1 2.217(3)
Ru1 P1 2.3028(11)
P1 C15A 1.810(5)
P1 C15B 1.816(10)
P1 C12A 1.836(5)
P1 C12B 1.838(10)
P1 C9A 1.880(5)
P1 C9B 1.886(10)
F1 B1 1.382(6)
F2 B1 1.327(7)
F3 B1 1.334(6)
F4 B1 1.416(7)
O1 H1A 0.77(5)
O1 H1B 0.66(6)
N1 C1 1.127(5)
N2 C3 1.128(5)
N3 C5 1.133(5)
N4 C7 1.139(5)
C1 C2 1.458(5)
C2 H2A 0.9800
C2 H2B 0.9800
C2 H2C 0.9800
C3 C4 1.461(6)
C4 H4A 0.9800
C4 H4B 0.9800
C4 H4C 0.9800
C5 C6 1.452(5)
C6 H6A 0.9800
C6 H6B 0.9800
C6 H6C 0.9800
C7 C8 1.449(6)
C8 H8A 0.9800
C8 H8B 0.9800
C8 H8C 0.9800
C9A C11A 1.532(7)
C9A C10A 1.532(6)
C9A H9A 1.0000
C10A H10A 0.9800
C10A H10B 0.9800
C10A H10C 0.9800
C11A H11A 0.9800
C11A H11B 0.9800
C11A H11C 0.9800
C9B C11B 1.538(11)
C9B C10B 1.545(10)
C9B H9B 1.0000
C10B H10D 0.9800
C10B H10E 0.9800
C10B H10F 0.9800
C11B H11D 0.9800
C11B H11E 0.9800
C11B H11F 0.9800
C12A C13A 1.523(9)
C12A C14A 1.535(6)
C12A H12A 1.0000
C13A H13A 0.9800
C13A H13B 0.9800
C13A H13C 0.9800
C14A H14A 0.9800
C14A H14B 0.9800
C14A H14C 0.9800
C12B C14B 1.525(10)
C12B C13B 1.538(11)
C12B H12B 1.0000
C13B H13D 0.9800
C13B H13E 0.9800
C13B H13F 0.9800
C14B H14D 0.9800
C14B H14E 0.9800
C14B H14F 0.9800
C15A C16A 1.530(8)
C15A C17A 1.540(7)
C15A H15A 1.0000
C16A H16A 0.9800
C16A H16B 0.9800
C16A H16C 0.9800
C17A H17A 0.9800
C17A H17B 0.9800
C17A H17C 0.9800
C15B C17B 1.527(11)
C15B C16B 1.530(11)
C15B H15B 1.0000
C16B H16D 0.9800
C16B H16E 0.9800
C16B H16F 0.9800
C17B H17D 0.9800
C17B H17E 0.9800
C17B H17F 0.9800
B2 F6B 1.322(9)
B2 F7B 1.324(8)
B2 F8A 1.340(6)
B2 F7A 1.350(6)
B2 F5A 1.356(8)
B2 F8B 1.366(10)
B2 F6A 1.448(6)
B2 F5B 1.450(8)
